data_7156199
loop_
_publ_author_name
'Garc\'ia de la Concepci\'on, Juan'
'\'Avalos, Mart\'in'
'Cintas, Pedro'
'Jim\'enez, Jos\'e L'
'Light, Mark E.'

_publ_section_title
;
 Mechanistic studies of 1,3-dipolar cycloadditions of bicyclic
 thioisom\"unchnones with alkenes. A computational rationale focused on
 donor-acceptor interactions.
;
_journal_issue 18
_journal_name_full 'Organic &amp; biomolecular chemistry'
_journal_page_first 3438
_journal_page_last 3452
_journal_paper_doi 10.1039/c8ob00683k
_journal_volume 16
_journal_year 2018
_chemical_formula_moiety 'C14 H12 N2 O S2'
_chemical_formula_sum 'C14 H12 N2 O S2'
_chemical_formula_weight 288.38
_space_group_crystal_system orthorhombic
_space_group_IT_number 61
_space_group_name_Hall '-P 2ac 2ab'
_space_group_name_H-M_alt 'P b c a'
_symmetry_space_group_name_Hall '-P 2ac 2ab'
_symmetry_space_group_name_H-M 'P b c a'
_atom_sites_solution_hydrogens geom
_atom_sites_solution_primary direct
_audit_creation_date 2015-02-20
_audit_creation_method
;
Olex2 1.2-alpha
(compiled 2015.01.26 svn.r3150 for OlexSys, GUI svn.r4998)
;
_audit_update_record
;
2018-03-19 deposited with the CCDC.
2018-04-11 downloaded from the CCDC.
;
_cell_angle_alpha 90
_cell_angle_beta 90
_cell_angle_gamma 90
_cell_formula_units_Z 8
_cell_length_a 10.3634(2)
_cell_length_b 12.0468(3)
_cell_length_c 21.0449(4)
_cell_measurement_reflns_used 15838
_cell_measurement_temperature 100(2)
_cell_measurement_theta_max 31.8640
_cell_measurement_theta_min 1.9120
_cell_volume 2627.37(10)
_computing_cell_refinement
'CrysAlisPro, Agilent Technologies, Version 1.171.37.31 (release 14-01-2014 CrysAlis171 .NET) (compiled Jan 14 2014,18:38:05)'
_computing_data_collection 'CrystalClear-SM Expert 3.1 b27 (Rigaku, 2013)'
_computing_data_reduction
'CrysAlisPro, Agilent Technologies, Version 1.171.37.31 (release 14-01-2014 CrysAlis171 .NET) (compiled Jan 14 2014,18:38:05)'
_computing_molecular_graphics 'Olex2 (Dolomanov et al., 2009)'
_computing_publication_material 'Olex2 (Dolomanov et al., 2009)'
_computing_structure_refinement 'ShelXL (Sheldrick, 2008)'
_computing_structure_solution 'ShelXT (Sheldrick, 2015)'
_diffrn_ambient_temperature 100(2)
_diffrn_detector 'CCD area detector'
_diffrn_detector_area_resol_mean 28.5714
_diffrn_detector_type 'Rigaku HG Saturn724+ (2x2 bin mode)'
_diffrn_measured_fraction_theta_full 0.998
_diffrn_measured_fraction_theta_max 0.951
_diffrn_measurement_details
;
#__ type_ start__ end____ width___ exp.time_
  1 omega -112.00   50.00   1.0000   10.0000
omega____ theta____ kappa____ phi______ frames
    -      -22.0000    0.0000  120.0000 162

#__ type_ start__ end____ width___ exp.time_
  2 omega  -26.00   68.00   1.0000   10.0000
omega____ theta____ kappa____ phi______ frames
    -      -22.0000   72.0000  -60.0000 94

#__ type_ start__ end____ width___ exp.time_
  3 omega -112.00  -10.00   1.0000   10.0000
omega____ theta____ kappa____ phi______ frames
    -      -22.0000    0.0000    0.0000 102
;
_diffrn_measurement_device 'four-circle \k diffractometer'
_diffrn_measurement_device_type 'Rigaku AFC12 FRE-HF'
_diffrn_measurement_method 'profile data from \w-scans'
_diffrn_measurement_specimen_support 'MiTeGen MicroMesh'
_diffrn_orient_matrix_UB_11 -0.0402973000
_diffrn_orient_matrix_UB_12 0.0302395000
_diffrn_orient_matrix_UB_13 -0.0210337000
_diffrn_orient_matrix_UB_21 0.0172891000
_diffrn_orient_matrix_UB_22 -0.0362852000
_diffrn_orient_matrix_UB_23 -0.0251164000
_diffrn_orient_matrix_UB_31 -0.0525661000
_diffrn_orient_matrix_UB_32 -0.0351856000
_diffrn_orient_matrix_UB_33 0.0078470000
_diffrn_radiation_collimation 0.3
_diffrn_radiation_monochromator 'Confocal mirrors, HF Varimax'
_diffrn_radiation_probe x-ray
_diffrn_radiation_type MoK\a
_diffrn_radiation_wavelength 0.71073
_diffrn_reflns_av_R_equivalents 0.0320
_diffrn_reflns_av_unetI/netI 0.0183
_diffrn_reflns_Laue_measured_fraction_full 0.998
_diffrn_reflns_Laue_measured_fraction_max 0.951
_diffrn_reflns_limit_h_max 12
_diffrn_reflns_limit_h_min -15
_diffrn_reflns_limit_k_max 17
_diffrn_reflns_limit_k_min -17
_diffrn_reflns_limit_l_max 30
_diffrn_reflns_limit_l_min -30
_diffrn_reflns_number 24439
_diffrn_reflns_point_group_measured_fraction_full 0.998
_diffrn_reflns_point_group_measured_fraction_max 0.951
_diffrn_reflns_theta_full 25.242
_diffrn_reflns_theta_max 31.984
_diffrn_reflns_theta_min 1.935
_diffrn_source 'Rotating Anode'
_diffrn_source_current 55.0
_diffrn_source_power 2.475
_diffrn_source_target Mo
_diffrn_source_type 'Rotating Anode'
_diffrn_source_voltage 45.0
_exptl_absorpt_coefficient_mu 0.397
_exptl_absorpt_correction_T_max 1.00000
_exptl_absorpt_correction_T_min 0.90161
_exptl_absorpt_correction_type multi-scan
_exptl_absorpt_process_details
'CrysAlisPro, Agilent Technologies, Version 1.171.37.31 (release 14-01-2014 CrysAlis171 .NET) (compiled Jan 14 2014,18:38:05) Empirical absorption correction using spherical harmonics, implemented in SCALE3 ABSPACK scaling algorithm.'
_exptl_crystal_colour 'clear colourless'
_exptl_crystal_colour_lustre clear
_exptl_crystal_colour_primary colourless
_exptl_crystal_density_diffrn 1.458
_exptl_crystal_description prism
_exptl_crystal_F_000 1200
_exptl_crystal_size_max 0.13
_exptl_crystal_size_mid 0.1
_exptl_crystal_size_min 0.05
_refine_diff_density_max 0.460
_refine_diff_density_min -0.225
_refine_diff_density_rms 0.058
_refine_ls_extinction_method none
_refine_ls_goodness_of_fit_ref 1.019
_refine_ls_hydrogen_treatment constr
_refine_ls_matrix_type full
_refine_ls_number_parameters 172
_refine_ls_number_reflns 4330
_refine_ls_number_restraints 0
_refine_ls_restrained_S_all 1.019
_refine_ls_R_factor_all 0.0346
_refine_ls_R_factor_gt 0.0298
_refine_ls_shift/su_max 0.002
_refine_ls_shift/su_mean 0.000
_refine_ls_structure_factor_coef Fsqd
_refine_ls_weighting_details 'w=1/[\s^2^(Fo^2^)+(0.0442P)^2^+0.9514P] where P=(Fo^2^+2Fc^2^)/3'
_refine_ls_weighting_scheme calc
_refine_ls_wR_factor_gt 0.0770
_refine_ls_wR_factor_ref 0.0798
_reflns_Friedel_coverage 0.000
_reflns_number_gt 3840
_reflns_number_total 4330
_reflns_threshold_expression 'I > 2\s(I)'
_cod_data_source_file c8ob00683k2.cif
_cod_data_source_block 2015acc0007
_cod_depositor_comments 'Adding full bibliography for 7156195--7156203.cif.'
_cod_original_cell_volume 2627.36(10)
_cod_database_code 7156199
_shelx_space_group_comment
;
The symmetry employed for this shelxl refinement is uniquely defined
by the following loop, which should always be used as a source of
symmetry information in preference to the above space-group names.
They are only intended as comments.
;
_diffrn_measurement_device_type2 'Rigaku AFC12 (Right)'
_reflns_odcompleteness_completeness 95.19
_reflns_odcompleteness_iscentric 1
_reflns_odcompleteness_theta 31.91
_olex2_refinement_description
;
1. Fixed Uiso
 At 1.2 times of:
  All C(H) groups, All C(H,H) groups
2.a Ternary CH refined with riding coordinates:
 C4(H4)
2.b Secondary CH2 refined with riding coordinates:
 C1(H1A,H1B), C2(H2A,H2B), C5(H5A,H5B)
2.c Aromatic/amide H refined with riding coordinates:
 C10(H10), C11(H11), C12(H12), C13(H13), C14(H14)
;
_shelx_shelxl_version_number 2014/7
_olex2_date_sample_submission 2015-02-18
_olex2_diffrn_ambient_temperature_device 'Oxford Cryosystems'
_olex2_exptl_crystal_mounting_method 'The crystal was mounted on a MITIGEN holder in perfluoroether oil'
_olex2_submission_original_sample_id AcrCN-bajo
_olex2_submission_special_instructions 'No special instructions were received'

loop_
_space_group_symop_operation_xyz
'x, y, z'
'-x+1/2, -y, z+1/2'
'-x, y+1/2, -z+1/2'
'x+1/2, -y+1/2, -z'
'-x, -y, -z'
'x-1/2, y, -z-1/2'
'x, -y-1/2, z-1/2'
'-x-1/2, y-1/2, z'

loop_
_atom_site_label
_atom_site_type_symbol
_atom_site_fract_x
_atom_site_fract_y
_atom_site_fract_z
_atom_site_U_iso_or_equiv
_atom_site_adp_type
_atom_site_occupancy
_atom_site_site_symmetry_order
_atom_site_calc_flag
_atom_site_refinement_flags_posn
S1 S 0.38608(2) 0.71852(2) 0.65882(2) 0.01517(7) Uani 1 1 d .
S2 S 0.42720(2) 0.50002(2) 0.57980(2) 0.01342(6) Uani 1 1 d .
O1 O 0.74780(7) 0.45720(7) 0.65705(3) 0.01751(15) Uani 1 1 d .
N1 N 0.57757(7) 0.57810(7) 0.66780(4) 0.01353(15) Uani 1 1 d .
N2 N 0.12654(9) 0.49493(8) 0.69102(5) 0.01979(18) Uani 1 1 d .
C1 C 0.63799(10) 0.68683(9) 0.67401(5) 0.01736(18) Uani 1 1 d .
H1A H 0.7232 0.6869 0.6549 0.021 Uiso 1 1 calc R
H1B H 0.6458 0.7076 0.7184 0.021 Uiso 1 1 calc R
C2 C 0.54811(10) 0.76644(9) 0.63887(5) 0.01895(19) Uani 1 1 d .
H2A H 0.5626 0.7629 0.5934 0.023 Uiso 1 1 calc R
H2B H 0.5612 0.8422 0.6531 0.023 Uiso 1 1 calc R
C3 C 0.43907(9) 0.57716(8) 0.65534(4) 0.01224(16) Uani 1 1 d .
C4 C 0.37757(9) 0.49615(8) 0.70402(5) 0.01324(17) Uani 1 1 d .
H4 H 0.4016 0.5175 0.7474 0.016 Uiso 1 1 calc R
C5 C 0.43793(9) 0.38138(8) 0.68699(5) 0.01385(17) Uani 1 1 d .
H5A H 0.4889 0.3534 0.7222 0.017 Uiso 1 1 calc R
H5B H 0.3709 0.3278 0.6772 0.017 Uiso 1 1 calc R
C6 C 0.52470(9) 0.40209(8) 0.62795(4) 0.01237(16) Uani 1 1 d .
C7 C 0.63411(9) 0.48029(8) 0.65153(4) 0.01321(17) Uani 1 1 d .
C8 C 0.23638(10) 0.49534(8) 0.69726(5) 0.01498(18) Uani 1 1 d .
C9 C 0.56943(9) 0.30215(8) 0.59129(5) 0.01440(17) Uani 1 1 d .
C10 C 0.51827(10) 0.19666(8) 0.60192(5) 0.01830(19) Uani 1 1 d .
H10 H 0.4567 0.1865 0.6335 0.022 Uiso 1 1 calc R
C11 C 0.55870(11) 0.10645(9) 0.56556(6) 0.0225(2) Uani 1 1 d .
H11 H 0.5237 0.0365 0.5729 0.027 Uiso 1 1 calc R
C12 C 0.65104(11) 0.12066(9) 0.51847(5) 0.0227(2) Uani 1 1 d .
H12 H 0.6773 0.0605 0.4940 0.027 Uiso 1 1 calc R
C13 C 0.70412(11) 0.22491(9) 0.50800(5) 0.0204(2) Uani 1 1 d .
H13 H 0.7667 0.2343 0.4768 0.025 Uiso 1 1 calc R
C14 C 0.66388(10) 0.31550(9) 0.54416(5) 0.01718(18) Uani 1 1 d .
H14 H 0.6998 0.3851 0.5370 0.021 Uiso 1 1 calc R

loop_
_atom_site_aniso_label
_atom_site_aniso_U_11
_atom_site_aniso_U_22
_atom_site_aniso_U_33
_atom_site_aniso_U_23
_atom_site_aniso_U_13
_atom_site_aniso_U_12
S1 0.01322(11) 0.01216(11) 0.02014(12) -0.00034(8) 0.00204(8) 0.00113(8)
S2 0.01379(12) 0.01398(12) 0.01250(11) 0.00007(7) -0.00119(7) 0.00162(8)
O1 0.0121(3) 0.0199(4) 0.0205(3) -0.0016(3) -0.0005(2) 0.0019(3)
N1 0.0094(3) 0.0135(4) 0.0176(4) -0.0012(3) 0.0000(3) -0.0005(3)
N2 0.0157(4) 0.0213(4) 0.0223(4) 0.0007(3) 0.0021(3) -0.0002(3)
C1 0.0136(4) 0.0145(4) 0.0240(5) -0.0031(4) 0.0004(3) -0.0027(3)
C2 0.0157(4) 0.0146(4) 0.0266(5) 0.0012(4) 0.0034(4) -0.0018(4)
C3 0.0105(4) 0.0126(4) 0.0137(4) -0.0002(3) 0.0003(3) -0.0001(3)
C4 0.0119(4) 0.0141(4) 0.0138(4) 0.0007(3) 0.0010(3) -0.0003(3)
C5 0.0134(4) 0.0126(4) 0.0155(4) 0.0016(3) 0.0018(3) -0.0001(3)
C6 0.0115(4) 0.0121(4) 0.0134(4) 0.0006(3) -0.0012(3) 0.0008(3)
C7 0.0135(4) 0.0140(4) 0.0122(4) 0.0004(3) 0.0006(3) -0.0003(3)
C8 0.0159(4) 0.0137(4) 0.0153(4) -0.0005(3) 0.0024(3) -0.0008(3)
C9 0.0144(4) 0.0139(4) 0.0149(4) -0.0008(3) -0.0018(3) 0.0023(3)
C10 0.0178(4) 0.0149(4) 0.0223(5) -0.0011(3) 0.0013(4) 0.0001(4)
C11 0.0235(5) 0.0151(4) 0.0289(5) -0.0038(4) -0.0012(4) 0.0007(4)
C12 0.0249(5) 0.0197(5) 0.0237(5) -0.0061(4) -0.0015(4) 0.0066(4)
C13 0.0209(5) 0.0235(5) 0.0169(4) -0.0025(4) 0.0012(4) 0.0057(4)
C14 0.0184(4) 0.0174(4) 0.0158(4) 0.0006(3) 0.0004(3) 0.0020(4)

loop_
_atom_type_symbol
_atom_type_description
_atom_type_scat_dispersion_real
_atom_type_scat_dispersion_imag
_atom_type_scat_source
C C 0.0033 0.0016 'International Tables Vol C Tables 4.2.6.8 and 6.1.1.4'
H H 0.0000 0.0000 'International Tables Vol C Tables 4.2.6.8 and 6.1.1.4'
N N 0.0061 0.0033 'International Tables Vol C Tables 4.2.6.8 and 6.1.1.4'
O O 0.0106 0.0060 'International Tables Vol C Tables 4.2.6.8 and 6.1.1.4'
S S 0.1246 0.1234 'International Tables Vol C Tables 4.2.6.8 and 6.1.1.4'

loop_
_geom_angle_atom_site_label_1
_geom_angle_atom_site_label_2
_geom_angle_atom_site_label_3
_geom_angle
C3 S1 C2 90.53(5)
C3 S2 C6 79.24(4)
C1 N1 C3 116.46(8)
C7 N1 C1 128.04(8)
C7 N1 C3 111.83(8)
N1 C1 H1A 110.7
N1 C1 H1B 110.7
N1 C1 C2 105.00(8)
H1A C1 H1B 108.8
C2 C1 H1A 110.7
C2 C1 H1B 110.7
S1 C2 H2A 110.8
S1 C2 H2B 110.8
C1 C2 S1 104.54(7)
C1 C2 H2A 110.8
C1 C2 H2B 110.8
H2A C2 H2B 108.9
S1 C3 S2 119.58(5)
N1 C3 S1 106.67(6)
N1 C3 S2 102.96(6)
N1 C3 C4 106.88(7)
C4 C3 S1 116.43(6)
C4 C3 S2 102.98(6)
C3 C4 H4 110.2
C3 C4 C5 103.95(7)
C5 C4 H4 110.2
C8 C4 C3 110.43(8)
C8 C4 H4 110.2
C8 C4 C5 111.79(8)
C4 C5 H5A 110.6
C4 C5 H5B 110.6
H5A C5 H5B 108.7
C6 C5 C4 105.88(7)
C6 C5 H5A 110.6
C6 C5 H5B 110.6
C5 C6 S2 102.93(6)
C5 C6 C7 105.31(7)
C7 C6 S2 100.73(6)
C9 C6 S2 113.39(6)
C9 C6 C5 117.40(8)
C9 C6 C7 115.09(8)
O1 C7 N1 126.27(9)
O1 C7 C6 126.74(9)
N1 C7 C6 106.92(8)
N2 C8 C4 178.95(11)
C10 C9 C6 122.01(9)
C10 C9 C14 118.88(9)
C14 C9 C6 119.09(9)
C9 C10 H10 119.7
C11 C10 C9 120.54(10)
C11 C10 H10 119.7
C10 C11 H11 119.9
C12 C11 C10 120.20(10)
C12 C11 H11 119.9
C11 C12 H12 120.1
C11 C12 C13 119.86(10)
C13 C12 H12 120.1
C12 C13 H13 119.9
C12 C13 C14 120.18(10)
C14 C13 H13 119.9
C9 C14 H14 119.8
C13 C14 C9 120.33(10)
C13 C14 H14 119.8

loop_
_geom_bond_atom_site_label_1
_geom_bond_atom_site_label_2
_geom_bond_distance
S1 C2 1.8246(11)
S1 C3 1.7908(10)
S2 C3 1.8454(9)
S2 C6 1.8546(9)
O1 C7 1.2161(12)
N1 C1 1.4576(13)
N1 C3 1.4592(12)
N1 C7 1.3597(12)
N2 C8 1.1459(14)
C1 H1A 0.9700
C1 H1B 0.9700
C1 C2 1.5278(15)
C2 H2A 0.9700
C2 H2B 0.9700
C3 C4 1.5518(13)
C4 H4 0.9800
C4 C5 1.5592(13)
C4 C8 1.4701(14)
C5 H5A 0.9700
C5 H5B 0.9700
C5 C6 1.5539(13)
C6 C7 1.5554(13)
C6 C9 1.5033(13)
C9 C10 1.3950(14)
C9 C14 1.4027(14)
C10 H10 0.9300
C10 C11 1.3935(15)
C11 H11 0.9300
C11 C12 1.3882(16)
C12 H12 0.9300
C12 C13 1.3887(16)
C13 H13 0.9300
C13 C14 1.3942(14)
C14 H14 0.9300
